data_2233533
loop_
_publ_author_name
'Kalkhambkar, Rajesh G.'
'Gayathri, D.'
'Gupta, Vivek K.'
'Kant, Rajni'
'Jeong, Yeon Tae'

_publ_section_title
;
 1-(3,5-Dichlorophenyl)-1<i>H</i>-1,2,3,4-tetrazole
;
_journal_coeditor_code IS5049
_journal_issue 2
_journal_name_full 'Acta Crystallographica Section E'
_journal_page_first o433
_journal_paper_doi 10.1107/S1600536812001225
_journal_volume 68
_journal_year 2012
_chemical_formula_iupac 'C7 H4 Cl2 N4'
_chemical_formula_moiety 'C7 H4 Cl2 N4'
_chemical_formula_sum 'C7 H4 Cl2 N4'
_chemical_formula_weight 215.04
_chemical_name_systematic
;
1-(3,5-Dichlorophenyl)-1<i>H</i>-1,2,3,4-tetrazole
;
_space_group_IT_number 14
_symmetry_cell_setting monoclinic
_symmetry_space_group_name_Hall '-P 2ybc'
_symmetry_space_group_name_H-M 'P 1 21/c 1'
_atom_sites_solution_hydrogens geom
_atom_sites_solution_primary direct
_atom_sites_solution_secondary difmap
_audit_creation_method SHELXL-97
_cell_angle_alpha 90.00
_cell_angle_beta 91.956(4)
_cell_angle_gamma 90.00
_cell_formula_units_Z 4
_cell_length_a 3.8362(2)
_cell_length_b 9.0524(3)
_cell_length_c 24.8876(11)
_cell_measurement_reflns_used 7140
_cell_measurement_temperature 293(2)
_cell_measurement_theta_max 29.0161
_cell_measurement_theta_min 3.9677
_cell_volume 863.76(7)
_computing_cell_refinement 'CrysAlis PRO (Oxford Diffraction, 2010)'
_computing_data_collection 'CrysAlis PRO (Oxford Diffraction, 2010)'
_computing_data_reduction 'CrysAlis PRO (Oxford Diffraction, 2010)'
_computing_molecular_graphics 'PLATON (Spek, 2009)'
_computing_publication_material 'SHELXL97 (Sheldrick, 2008)'
_computing_structure_refinement 'SHELXL97 (Sheldrick, 2008)'
_computing_structure_solution 'SHELXS97 (Sheldrick, 2008)'
_diffrn_ambient_temperature 293(2)
_diffrn_detector_area_resol_mean 16.1049
_diffrn_measured_fraction_theta_full 0.997
_diffrn_measured_fraction_theta_max 0.997
_diffrn_measurement_device_type 'Oxford Diffraction Xcalibur Sapphire3'
_diffrn_measurement_method 'omega scans'
_diffrn_radiation_monochromator graphite
_diffrn_radiation_source 'fine-focus sealed tube'
_diffrn_radiation_type MoK\a
_diffrn_radiation_wavelength 0.71073
_diffrn_reflns_av_R_equivalents 0.0479
_diffrn_reflns_av_sigmaI/netI 0.0236
_diffrn_reflns_limit_h_max 4
_diffrn_reflns_limit_h_min -4
_diffrn_reflns_limit_k_max 11
_diffrn_reflns_limit_k_min -11
_diffrn_reflns_limit_l_max 30
_diffrn_reflns_limit_l_min -30
_diffrn_reflns_number 16772
_diffrn_reflns_theta_full 26.00
_diffrn_reflns_theta_max 26.00
_diffrn_reflns_theta_min 3.98
_diffrn_standards_decay_% 0
_diffrn_standards_interval_count 0
_diffrn_standards_interval_time 0
_diffrn_standards_number 0
_exptl_absorpt_coefficient_mu 0.703
_exptl_absorpt_correction_T_max 0.869
_exptl_absorpt_correction_T_min 0.699
_exptl_absorpt_correction_type multi-scan
_exptl_absorpt_process_details
;
(<i>CrysAlis PRO</i>; Oxford Diffraction, 2010)
;
_exptl_crystal_colour white
_exptl_crystal_density_diffrn 1.654
_exptl_crystal_density_method 'not measured'
_exptl_crystal_description block
_exptl_crystal_F_000 432
_exptl_crystal_size_max 0.3
_exptl_crystal_size_mid 0.2
_exptl_crystal_size_min 0.2
_refine_diff_density_max 0.307
_refine_diff_density_min -0.245
_refine_ls_extinction_method none
_refine_ls_goodness_of_fit_ref 1.174
_refine_ls_hydrogen_treatment constr
_refine_ls_matrix_type full
_refine_ls_number_parameters 118
_refine_ls_number_reflns 1692
_refine_ls_number_restraints 0
_refine_ls_restrained_S_all 1.174
_refine_ls_R_factor_all 0.0674
_refine_ls_R_factor_gt 0.0573
_refine_ls_shift/su_max 0.000
_refine_ls_shift/su_mean 0.000
_refine_ls_structure_factor_coef Fsqd
_refine_ls_weighting_details 'calc w=1/[\s^2^(Fo^2^)+(0.0229P)^2^+1.3257P] where P=(Fo^2^+2Fc^2^)/3'
_refine_ls_weighting_scheme calc
_refine_ls_wR_factor_gt 0.1097
_refine_ls_wR_factor_ref 0.1141
_reflns_number_gt 1451
_reflns_number_total 1692
_reflns_threshold_expression I>2sigma(I)
_cod_data_source_file is5049.cif
_cod_data_source_block I
_cod_original_sg_symbol_H-M 'P 21/c'
_cod_database_code 2233533
_cod_database_fobs_code 2233533

loop_
_symmetry_equiv_pos_as_xyz
'x, y, z'
'-x, y+1/2, -z+1/2'
'-x, -y, -z'
'x, -y-1/2, z-1/2'

loop_
_atom_site_type_symbol
_atom_site_label
_atom_site_fract_x
_atom_site_fract_y
_atom_site_fract_z
_atom_site_U_iso_or_equiv
_atom_site_adp_type
_atom_site_calc_flag
_atom_site_refinement_flags
_atom_site_occupancy
_atom_site_symmetry_multiplicity
C C1 0.8151(11) 0.8952(4) 0.22313(15) 0.0569(10) Uani d . 1 1
H H1 0.7634 0.8155 0.2450 0.068 Uiso calc R 1 1
C C2 0.5993(8) 0.7942(3) 0.13392(12) 0.0332(7) Uani d . 1 1
C C3 0.4810(8) 0.8412(4) 0.08358(13) 0.0389(7) Uani d . 1 1
H H3 0.4966 0.9397 0.0734 0.047 Uiso calc R 1 1
C C4 0.3391(8) 0.7360(4) 0.04919(12) 0.0410(8) Uani d . 1 1
C C5 0.3089(8) 0.5895(4) 0.06386(13) 0.0405(8) Uani d . 1 1
H H5 0.2125 0.5202 0.0401 0.049 Uiso calc R 1 1
C C6 0.4258(8) 0.5491(3) 0.11477(13) 0.0378(7) Uani d . 1 1
C C7 0.5739(8) 0.6494(3) 0.15071(12) 0.0348(7) Uani d . 1 1
H H7 0.6533 0.6204 0.1848 0.042 Uiso calc R 1 1
N N1 0.9600(10) 1.0175(4) 0.23973(13) 0.0619(9) Uani d . 1 1
N N2 0.9905(10) 1.1003(4) 0.19516(15) 0.0682(10) Uani d . 1 1
N N3 0.8690(10) 1.0311(3) 0.15319(13) 0.0655(10) Uani d . 1 1
N N4 0.7517(7) 0.9004(3) 0.17044(11) 0.0379(6) Uani d . 1 1
Cl Cl1 0.1904(3) 0.78829(13) -0.01453(4) 0.0645(3) Uani d . 1 1
Cl Cl2 0.3786(3) 0.36798(10) 0.13489(4) 0.0639(3) Uani d . 1 1

loop_
_atom_site_aniso_label
_atom_site_aniso_U_11
_atom_site_aniso_U_22
_atom_site_aniso_U_33
_atom_site_aniso_U_12
_atom_site_aniso_U_13
_atom_site_aniso_U_23
C1 0.084(3) 0.043(2) 0.042(2) -0.014(2) -0.0130(19) 0.0013(16)
C2 0.0334(16) 0.0344(16) 0.0319(16) -0.0010(13) 0.0023(12) -0.0025(13)
C3 0.0421(18) 0.0371(18) 0.0375(17) -0.0027(14) -0.0005(14) 0.0056(14)
C4 0.0377(17) 0.054(2) 0.0309(16) -0.0017(15) -0.0021(13) 0.0045(15)
C5 0.0388(18) 0.0460(19) 0.0367(17) -0.0075(15) -0.0016(14) -0.0061(15)
C6 0.0403(17) 0.0319(16) 0.0414(18) -0.0016(14) 0.0022(14) -0.0008(14)
C7 0.0375(17) 0.0351(17) 0.0317(16) -0.0022(13) -0.0007(13) 0.0018(13)
N1 0.087(3) 0.0454(18) 0.052(2) -0.0120(18) -0.0179(17) -0.0070(15)
N2 0.096(3) 0.0420(18) 0.065(2) -0.0217(18) -0.015(2) -0.0050(17)
N3 0.103(3) 0.0397(17) 0.053(2) -0.0251(18) -0.0099(19) 0.0065(15)
N4 0.0451(15) 0.0307(14) 0.0375(14) -0.0040(12) -0.0038(12) -0.0002(11)
Cl1 0.0754(7) 0.0796(7) 0.0374(5) -0.0070(6) -0.0160(4) 0.0084(5)
Cl2 0.0968(8) 0.0353(5) 0.0589(6) -0.0147(5) -0.0059(5) 0.0006(4)

loop_
_atom_type_symbol
_atom_type_description
_atom_type_scat_dispersion_real
_atom_type_scat_dispersion_imag
_atom_type_scat_source
C C 0.0033 0.0016 'International Tables Vol C Tables 4.2.6.8 and 6.1.1.4'
H H 0.0000 0.0000 'International Tables Vol C Tables 4.2.6.8 and 6.1.1.4'
N N 0.0061 0.0033 'International Tables Vol C Tables 4.2.6.8 and 6.1.1.4'
Cl Cl 0.1484 0.1585 'International Tables Vol C Tables 4.2.6.8 and 6.1.1.4'

loop_
_geom_angle_atom_site_label_1
_geom_angle_atom_site_label_2
_geom_angle_atom_site_label_3
_geom_angle
N1 C1 N4 110.3(3)
N1 C1 H1 124.9
N4 C1 H1 124.9
C7 C2 C3 122.7(3)
C7 C2 N4 118.4(3)
C3 C2 N4 118.8(3)
C4 C3 C2 117.4(3)
C4 C3 H3 121.3
C2 C3 H3 121.3
C3 C4 C5 122.2(3)
C3 C4 Cl1 119.3(3)
C5 C4 Cl1 118.4(3)
C6 C5 C4 118.0(3)
C6 C5 H5 121.0
C4 C5 H5 121.0
C5 C6 C7 122.3(3)
C5 C6 Cl2 119.0(2)
C7 C6 Cl2 118.7(2)
C2 C7 C6 117.3(3)
C2 C7 H7 121.3
C6 C7 H7 121.3
C1 N1 N2 105.1(3)
N3 N2 N1 110.9(3)
N2 N3 N4 106.5(3)
C1 N4 N3 107.2(3)
C1 N4 C2 131.3(3)
N3 N4 C2 121.5(3)

loop_
_geom_bond_atom_site_label_1
_geom_bond_atom_site_label_2
_geom_bond_distance
C1 N1 1.300(5)
C1 N4 1.326(4)
C1 H1 0.9300
C2 C7 1.381(4)
C2 C3 1.384(4)
C2 N4 1.434(4)
C3 C4 1.380(4)
C3 H3 0.9300
C4 C5 1.382(5)
C4 Cl1 1.733(3)
C5 C6 1.379(4)
C5 H5 0.9300
C6 C7 1.383(4)
C6 Cl2 1.726(3)
C7 H7 0.9300
N1 N2 1.347(5)
N2 N3 1.291(4)
N3 N4 1.342(4)

loop_
_geom_hbond_atom_site_label_D
_geom_hbond_atom_site_label_H
_geom_hbond_atom_site_label_A
_geom_hbond_site_symmetry_A
_geom_hbond_distance_DH
_geom_hbond_distance_HA
_geom_hbond_distance_DA
_geom_hbond_angle_DHA
C1 H1 N2 2_745 0.93 2.609 3.423(5) 147
C7 H7 N1 2_745 0.93 2.531 3.424(5) 161

loop_
_geom_torsion_atom_site_label_1
_geom_torsion_atom_site_label_2
_geom_torsion_atom_site_label_3
_geom_torsion_atom_site_label_4
_geom_torsion
C7 C2 C3 C4 -1.3(5)
N4 C2 C3 C4 179.3(3)
C2 C3 C4 C5 1.0(5)
C2 C3 C4 Cl1 -179.5(2)
C3 C4 C5 C6 0.0(5)
Cl1 C4 C5 C6 -179.6(2)
C4 C5 C6 C7 -0.8(5)
C4 C5 C6 Cl2 178.0(3)
C3 C2 C7 C6 0.6(5)
N4 C2 C7 C6 180.0(3)
C5 C6 C7 C2 0.5(5)
Cl2 C6 C7 C2 -178.3(2)
N4 C1 N1 N2 -0.8(5)
C1 N1 N2 N3 0.0(5)
N1 N2 N3 N4 0.7(5)
N1 C1 N4 N3 1.2(5)
N1 C1 N4 C2 179.6(3)
N2 N3 N4 C1 -1.2(4)
N2 N3 N4 C2 -179.7(3)
C7 C2 N4 C1 -16.1(5)
C3 C2 N4 C1 163.4(4)
C7 C2 N4 N3 162.1(3)
C3 C2 N4 N3 -18.4(5)

loop_
_cod_related_entry_id
_cod_related_entry_database
_cod_related_entry_code
1 ChemSpider 9696149
